data_4086435
loop_
_publ_author_name
'Lichtenberg, Crispin'

_publ_section_title
;
 Aminotroponiminates: Alkali Metal Compounds Reveal Unprecedented
 Coordination Modes
;
_journal_issue 6
_journal_name_full Organometallics
_journal_page_first 894
_journal_paper_doi 10.1021/acs.organomet.6b00042
_journal_volume 35
_journal_year 2016
_chemical_formula_moiety 'C20 H25 N2 Na O'
_chemical_formula_sum 'C20 H25 N2 Na O'
_chemical_formula_weight 332.41
_chemical_name_systematic
;
 ?
;
_space_group_crystal_system orthorhombic
_space_group_IT_number 19
_space_group_name_Hall 'P 2ac 2ab'
_space_group_name_H-M_alt 'P 21 21 21'
_symmetry_space_group_name_Hall 'P 2ac 2ab'
_symmetry_space_group_name_H-M 'P 21 21 21'
_atom_sites_solution_hydrogens geom
_audit_creation_date 2015-12-26
_audit_creation_method
;
Olex2 1.2
(compiled 2015.09.30 svn.r3233 for OlexSys, GUI svn.r5103)
;
_cell_angle_alpha 90
_cell_angle_beta 90
_cell_angle_gamma 90
_cell_formula_units_Z 4
_cell_length_a 11.9995(5)
_cell_length_b 12.2180(6)
_cell_length_c 12.4666(6)
_cell_measurement_reflns_used 9925
_cell_measurement_temperature 101.9
_cell_measurement_theta_max 29.75
_cell_measurement_theta_min 2.33
_cell_volume 1827.73(15)
_computing_cell_refinement 'SAINT v8.34A (Bruker, 2013)'
_computing_data_reduction 'SAINT v8.34A (Bruker, 2013)'
_computing_molecular_graphics 'Olex2 (Dolomanov et al., 2009)'
_computing_publication_material 'Olex2 (Dolomanov et al., 2009)'
_computing_structure_refinement 'ShelXL (Sheldrick, 2015)'
_computing_structure_solution 'ShelXS (Sheldrick, 2008)'
_diffrn_ambient_temperature 101.9
_diffrn_measured_fraction_theta_full 1.000
_diffrn_measured_fraction_theta_max 0.996
_diffrn_measurement_device_type 'Bruker APEX-II CCD'
_diffrn_measurement_method '\f and \w scans'
_diffrn_radiation_type MoK\a
_diffrn_radiation_wavelength 0.71073
_diffrn_reflns_av_R_equivalents 0.0273
_diffrn_reflns_av_unetI/netI 0.0191
_diffrn_reflns_Laue_measured_fraction_full 1.000
_diffrn_reflns_Laue_measured_fraction_max 0.996
_diffrn_reflns_limit_h_max 16
_diffrn_reflns_limit_h_min -16
_diffrn_reflns_limit_k_max 16
_diffrn_reflns_limit_k_min -17
_diffrn_reflns_limit_l_max 17
_diffrn_reflns_limit_l_min -17
_diffrn_reflns_number 41794
_diffrn_reflns_point_group_measured_fraction_full 1.000
_diffrn_reflns_point_group_measured_fraction_max 0.994
_diffrn_reflns_theta_full 26.000
_diffrn_reflns_theta_max 29.921
_diffrn_reflns_theta_min 2.334
_diffrn_standards_number 0
_exptl_absorpt_coefficient_mu 0.095
_exptl_absorpt_correction_T_max 0.7459
_exptl_absorpt_correction_T_min 0.7076
_exptl_absorpt_correction_type multi-scan
_exptl_absorpt_process_details
;
SADABS-2012/1 (Bruker,2012) was used for absorption correction.
wR2(int) was 0.0483 before and 0.0420 after correction.
The Ratio of minimum to maximum transmission is 0.9487.
The \l/2 correction factor is 0.0015.
;
_exptl_crystal_colour yellow
_exptl_crystal_colour_primary yellow
_exptl_crystal_density_diffrn 1.208
_exptl_crystal_description block
_exptl_crystal_F_000 712
_exptl_crystal_size_max 0.19
_exptl_crystal_size_mid 0.11
_exptl_crystal_size_min 0.08
_refine_diff_density_max 0.285
_refine_diff_density_min -0.171
_refine_diff_density_rms 0.042
_refine_ls_abs_structure_details
;
 Flack x determined using 1967 quotients [(I+)-(I-)]/[(I+)+(I-)]
 (Parsons and Flack (2004), Acta Cryst. A60, s61).
;
_refine_ls_abs_structure_Flack -0.01(6)
_refine_ls_extinction_method none
_refine_ls_goodness_of_fit_ref 1.039
_refine_ls_hydrogen_treatment constr
_refine_ls_matrix_type full
_refine_ls_number_parameters 219
_refine_ls_number_reflns 5255
_refine_ls_number_restraints 0
_refine_ls_restrained_S_all 1.039
_refine_ls_R_factor_all 0.0417
_refine_ls_R_factor_gt 0.0352
_refine_ls_shift/su_max 0.001
_refine_ls_shift/su_mean 0.000
_refine_ls_structure_factor_coef Fsqd
_refine_ls_weighting_details 'w=1/[\s^2^(Fo^2^)+(0.0453P)^2^+0.4068P] where P=(Fo^2^+2Fc^2^)/3'
_refine_ls_weighting_scheme calc
_refine_ls_wR_factor_gt 0.0841
_refine_ls_wR_factor_ref 0.0878
_reflns_Friedel_coverage 0.772
_reflns_Friedel_fraction_full 1.000
_reflns_Friedel_fraction_max 0.991
_reflns_number_gt 4805
_reflns_number_total 5255
_reflns_threshold_expression 'I > 2\s(I)'
_cod_data_source_file om6b00042_si_002.cif
_cod_data_source_block 3-thf
_cod_depositor_comments 'Adding full bibliography for 4086434--4086438.cif.'
_cod_database_code 4086435
_shelxl_version_number 2013-4
_shelx_space_group_comment
;
The symmetry employed for this shelxl refinement is uniquely defined
by the following loop, which should always be used as a source of
symmetry information in preference to the above space-group names.
They are only intended as comments.
;
_shelx_estimated_absorpt_t_max 0.992
_shelx_estimated_absorpt_t_min 0.982
_olex2_refinement_description
;
1. Fixed Uiso
 At 1.2 times of:
  All C(H) groups, All C(H,H) groups
 At 1.5 times of:
  All C(H,H,H) groups
2.a Ternary CH refined with riding coordinates:
 C3(H3), C8(H8), C5(H5), C6(H6), C4(H4), C7(H7)
2.b Secondary CH2 refined with riding coordinates:
 C20(H20A,H20B), C18(H18A,H18B), C17(H17A,H17B), C19(H19A,H19B)
2.c Aromatic/amide H refined with riding coordinates:
 C12(H12), C16(H16), C15(H15), C13(H13), C14(H14)
2.d Idealised Me refined as rotating group:
 C10(H10A,H10B,H10C), C9(H9A,H9B,H9C)
;
_olex2_submission_special_instructions 'No special instructions were received'

loop_
_space_group_symop_operation_xyz
'x, y, z'
'-x+1/2, -y, z+1/2'
'x+1/2, -y+1/2, -z'
'-x, y+1/2, -z+1/2'

loop_
_atom_site_label
_atom_site_type_symbol
_atom_site_fract_x
_atom_site_fract_y
_atom_site_fract_z
_atom_site_U_iso_or_equiv
_atom_site_adp_type
_atom_site_occupancy
_atom_site_site_symmetry_order
_atom_site_calc_flag
_atom_site_refinement_flags_posn
Na1 Na 0.59990(5) 0.25660(5) 0.47809(5) 0.01842(14) Uani 1 1 d .
N1 N 0.75707(11) 0.29918(11) 0.37161(10) 0.0170(3) Uani 1 1 d .
N2 N 0.75570(11) 0.30690(11) 0.58205(10) 0.0169(3) Uani 1 1 d .
C11 C 0.74985(13) 0.30506(13) 0.69525(12) 0.0160(3) Uani 1 1 d .
C2 C 0.84331(12) 0.35136(12) 0.53541(13) 0.0158(3) Uani 1 1 d .
C12 C 0.82088(12) 0.23797(13) 0.75539(12) 0.0183(3) Uani 1 1 d .
H12 H 0.8751 0.1943 0.7201 0.022 Uiso 1 1 calc R
C1 C 0.84850(13) 0.33626(13) 0.41472(13) 0.0165(3) Uani 1 1 d .
O1 O 0.49637(10) 0.41275(10) 0.44937(11) 0.0260(3) Uani 1 1 d .
C3 C 0.92310(14) 0.41357(14) 0.59503(13) 0.0196(3) Uani 1 1 d .
H3 H 0.9092 0.4124 0.6741 0.024 Uiso 1 1 calc R
C16 C 0.66845(14) 0.36584(14) 0.74881(13) 0.0215(3) Uani 1 1 d .
H16 H 0.6183 0.4102 0.7090 0.026 Uiso 1 1 calc R
C15 C 0.66028(15) 0.36191(15) 0.86034(14) 0.0236(3) Uani 1 1 d .
H15 H 0.6048 0.4037 0.8960 0.028 Uiso 1 1 calc R
C13 C 0.81234(14) 0.23508(14) 0.86660(13) 0.0214(3) Uani 1 1 d .
H13 H 0.8615 0.1901 0.9069 0.026 Uiso 1 1 calc R
C8 C 0.74905(14) 0.28430(14) 0.25477(12) 0.0196(3) Uani 1 1 d .
H8 H 0.7928 0.3429 0.2179 0.023 Uiso 1 1 calc R
C5 C 1.08038(13) 0.46612(14) 0.47120(16) 0.0238(3) Uani 1 1 d .
H5 H 1.1505 0.5102 0.4679 0.029 Uiso 1 1 calc R
C6 C 1.04753(13) 0.41140(15) 0.37823(14) 0.0228(3) Uani 1 1 d .
H6 H 1.1001 0.4188 0.3164 0.027 Uiso 1 1 calc R
C20 C 0.38870(15) 0.44532(15) 0.48712(17) 0.0272(4) Uani 1 1 d .
H20A H 0.3478 0.3823 0.5178 0.033 Uiso 1 1 calc R
H20B H 0.3439 0.4776 0.4285 0.033 Uiso 1 1 calc R
C4 C 1.02175(15) 0.46594(14) 0.56727(15) 0.0224(3) Uani 1 1 d .
H4 H 1.0607 0.5030 0.6282 0.027 Uiso 1 1 calc R
C7 C 0.95055(13) 0.35484(15) 0.35557(14) 0.0213(3) Uani 1 1 d .
H7 H 0.9517 0.3179 0.2840 0.026 Uiso 1 1 calc R
C10 C 0.62620(15) 0.29473(17) 0.22427(14) 0.0261(4) Uani 1 1 d .
H10A H 0.5839 0.2350 0.2574 0.039 Uiso 1 1 calc GR
H10B H 0.6186 0.2907 0.1461 0.039 Uiso 1 1 calc GR
H10C H 0.5973 0.3651 0.2498 0.039 Uiso 1 1 calc GR
C9 C 0.79360(18) 0.17268(17) 0.22148(16) 0.0310(4) Uani 1 1 d .
H9A H 0.8730 0.1678 0.2394 0.046 Uiso 1 1 calc GR
H9B H 0.7838 0.1631 0.1440 0.046 Uiso 1 1 calc GR
H9C H 0.7527 0.1152 0.2597 0.046 Uiso 1 1 calc GR
C18 C 0.51563(17) 0.58861(16) 0.52796(18) 0.0320(4) Uani 1 1 d .
H18A H 0.5718 0.6010 0.5848 0.038 Uiso 1 1 calc R
H18B H 0.4943 0.6601 0.4966 0.038 Uiso 1 1 calc R
C14 C 0.73250(15) 0.29751(14) 0.91911(13) 0.0225(3) Uani 1 1 d .
H14 H 0.7276 0.2959 0.9952 0.027 Uiso 1 1 calc R
C17 C 0.56066(18) 0.51213(15) 0.44214(19) 0.0336(5) Uani 1 1 d .
H17A H 0.5523 0.5454 0.3702 0.040 Uiso 1 1 calc R
H17B H 0.6406 0.4968 0.4548 0.040 Uiso 1 1 calc R
C19 C 0.41421(18) 0.52962(16) 0.57256(18) 0.0338(4) Uani 1 1 d .
H19A H 0.4314 0.4942 0.6420 0.041 Uiso 1 1 calc R
H19B H 0.3509 0.5807 0.5824 0.041 Uiso 1 1 calc R

loop_
_atom_site_aniso_label
_atom_site_aniso_U_11
_atom_site_aniso_U_22
_atom_site_aniso_U_33
_atom_site_aniso_U_23
_atom_site_aniso_U_13
_atom_site_aniso_U_12
Na1 0.0158(3) 0.0206(3) 0.0189(3) 0.0014(3) 0.0012(2) -0.0013(2)
N1 0.0174(6) 0.0196(6) 0.0138(6) 0.0005(5) 0.0019(5) 0.0019(5)
N2 0.0151(6) 0.0213(6) 0.0142(6) -0.0002(5) 0.0012(5) -0.0004(5)
C11 0.0143(7) 0.0183(7) 0.0153(6) -0.0007(6) 0.0020(5) -0.0036(6)
C2 0.0150(6) 0.0157(6) 0.0166(7) 0.0016(6) 0.0007(5) 0.0016(5)
C12 0.0166(7) 0.0188(7) 0.0194(7) -0.0013(6) 0.0020(5) 0.0004(6)
C1 0.0180(7) 0.0159(7) 0.0157(7) 0.0023(5) 0.0026(5) 0.0031(5)
O1 0.0205(6) 0.0188(5) 0.0386(7) -0.0045(5) 0.0088(5) -0.0011(5)
C3 0.0205(7) 0.0194(7) 0.0190(7) 0.0010(6) 0.0001(6) -0.0029(6)
C16 0.0199(8) 0.0245(8) 0.0201(8) 0.0000(6) 0.0011(6) 0.0039(6)
C15 0.0229(8) 0.0271(8) 0.0208(8) -0.0041(7) 0.0076(6) 0.0021(7)
C13 0.0236(7) 0.0201(7) 0.0204(7) 0.0027(6) -0.0027(6) -0.0009(6)
C8 0.0195(7) 0.0250(7) 0.0142(7) 0.0001(6) 0.0027(6) 0.0026(6)
C5 0.0168(7) 0.0215(7) 0.0332(9) 0.0088(7) 0.0005(7) -0.0022(6)
C6 0.0161(7) 0.0283(8) 0.0240(8) 0.0108(7) 0.0047(6) 0.0032(6)
C20 0.0180(7) 0.0246(8) 0.0390(10) -0.0003(7) 0.0044(7) 0.0024(6)
C4 0.0210(8) 0.0181(7) 0.0281(8) 0.0027(6) -0.0028(6) -0.0024(6)
C7 0.0182(7) 0.0281(8) 0.0175(7) 0.0043(7) 0.0033(6) 0.0043(6)
C10 0.0222(8) 0.0402(10) 0.0159(7) -0.0013(7) -0.0007(6) 0.0013(7)
C9 0.0402(11) 0.0319(9) 0.0209(8) -0.0064(7) -0.0002(8) 0.0099(8)
C18 0.0348(10) 0.0276(9) 0.0335(10) -0.0066(9) 0.0047(8) -0.0078(8)
C14 0.0282(8) 0.0241(8) 0.0151(7) -0.0011(6) 0.0040(6) -0.0054(7)
C17 0.0314(10) 0.0207(8) 0.0487(12) -0.0026(8) 0.0172(9) -0.0043(7)
C19 0.0364(10) 0.0260(9) 0.0389(11) -0.0033(8) 0.0168(9) 0.0008(8)

loop_
_atom_type_symbol
_atom_type_description
_atom_type_scat_dispersion_real
_atom_type_scat_dispersion_imag
_atom_type_scat_source
C C 0.0033 0.0016 'International Tables Vol C Tables 4.2.6.8 and 6.1.1.4'
H H 0.0000 0.0000 'International Tables Vol C Tables 4.2.6.8 and 6.1.1.4'
N N 0.0061 0.0033 'International Tables Vol C Tables 4.2.6.8 and 6.1.1.4'
Na Na 0.0362 0.0249 'International Tables Vol C Tables 4.2.6.8 and 6.1.1.4'
O O 0.0106 0.0060 'International Tables Vol C Tables 4.2.6.8 and 6.1.1.4'

loop_
_geom_angle_atom_site_label_1
_geom_angle_atom_site_label_2
_geom_angle_atom_site_label_3
_geom_angle
_geom_angle_site_symmetry_1
_geom_angle_site_symmetry_3
N1 Na1 C3 121.81(5) . 3_456
N1 Na1 C5 114.01(5) . 3_456
N1 Na1 C6 134.47(5) . 3_456
N1 Na1 C4 110.55(5) . 3_456
N1 Na1 C7 160.99(5) . 3_456
N2 Na1 N1 67.57(5) . .
N2 Na1 C3 151.35(5) . 3_456
N2 Na1 C5 101.27(5) . 3_456
N2 Na1 C6 91.00(5) . 3_456
N2 Na1 C4 127.00(5) . 3_456
N2 Na1 C7 102.00(5) . 3_456
O1 Na1 N1 99.24(5) . .
O1 Na1 N2 107.29(5) . .
O1 Na1 C3 98.07(5) . 3_456
O1 Na1 C5 142.52(5) . 3_456
O1 Na1 C6 125.89(5) . 3_456
O1 Na1 C4 124.44(5) . 3_456
O1 Na1 C7 99.09(5) . 3_456
C5 Na1 C3 50.18(5) 3_456 3_456
C5 Na1 C4 27.92(5) 3_456 3_456
C5 Na1 C7 50.69(5) 3_456 3_456
C6 Na1 C3 62.82(5) 3_456 3_456
C6 Na1 C5 28.85(6) 3_456 3_456
C6 Na1 C4 51.00(5) 3_456 3_456
C6 Na1 C7 26.83(5) 3_456 3_456
C4 Na1 C3 26.40(4) 3_456 3_456
C4 Na1 C7 62.01(5) 3_456 3_456
C7 Na1 C3 60.09(5) 3_456 3_456
C1 N1 Na1 121.10(10) . .
C1 N1 C8 120.43(13) . .
C8 N1 Na1 118.46(10) . .
C11 N2 Na1 120.38(10) . .
C2 N2 Na1 119.84(10) . .
C2 N2 C11 119.11(14) . .
C12 C11 N2 120.92(14) . .
C16 C11 N2 120.24(14) . .
C16 C11 C12 118.75(14) . .
N2 C2 C1 114.84(14) . .
N2 C2 C3 121.56(14) . .
C3 C2 C1 123.53(14) . .
C11 C12 H12 119.9 . .
C13 C12 C11 120.25(15) . .
C13 C12 H12 119.9 . .
N1 C1 C2 114.63(14) . .
N1 C1 C7 123.83(15) . .
C7 C1 C2 121.40(15) . .
C20 O1 Na1 131.72(11) . .
C20 O1 C17 105.63(13) . .
C17 O1 Na1 114.75(11) . .
Na1 C3 H3 113.2 3_556 .
C2 C3 Na1 87.08(9) . 3_556
C2 C3 H3 113.2 . .
C4 C3 Na1 69.72(10) . 3_556
C4 C3 C2 133.27(16) . .
C4 C3 H3 113.2 . .
C11 C16 H16 119.8 . .
C15 C16 C11 120.48(16) . .
C15 C16 H16 119.8 . .
C16 C15 H15 119.9 . .
C14 C15 C16 120.29(16) . .
C14 C15 H15 119.9 . .
C12 C13 H13 119.8 . .
C14 C13 C12 120.46(15) . .
C14 C13 H13 119.8 . .
N1 C8 H8 109.4 . .
N1 C8 C10 107.41(13) . .
N1 C8 C9 110.95(14) . .
C10 C8 H8 109.4 . .
C9 C8 H8 109.4 . .
C9 C8 C10 110.22(16) . .
Na1 C5 H5 117.5 3_556 .
C6 C5 Na1 75.27(10) . 3_556
C6 C5 H5 117.5 . .
C4 C5 Na1 81.16(10) . 3_556
C4 C5 H5 117.5 . .
C4 C5 C6 124.93(15) . .
Na1 C6 H6 114.7 3_556 .
C5 C6 Na1 75.88(10) . 3_556
C5 C6 H6 114.7 . .
C7 C6 Na1 87.32(10) . 3_556
C7 C6 C5 130.34(16) . .
C7 C6 H6 114.7 . .
O1 C20 H20A 111.0 . .
O1 C20 H20B 111.0 . .
O1 C20 C19 103.77(15) . .
H20A C20 H20B 109.0 . .
C19 C20 H20A 111.0 . .
C19 C20 H20B 111.0 . .
Na1 C4 H4 114.7 3_556 .
C3 C4 Na1 83.88(10) . 3_556
C3 C4 H4 114.7 . .
C5 C4 Na1 70.92(10) . 3_556
C5 C4 C3 130.31(17) . .
C5 C4 H4 114.7 . .
Na1 C7 H7 113.3 3_556 .
C1 C7 Na1 94.61(10) . 3_556
C1 C7 H7 113.3 . .
C6 C7 Na1 65.86(9) . 3_556
C6 C7 C1 133.34(16) . .
C6 C7 H7 113.3 . .
C8 C10 H10A 109.5 . .
C8 C10 H10B 109.5 . .
C8 C10 H10C 109.5 . .
H10A C10 H10B 109.5 . .
H10A C10 H10C 109.5 . .
H10B C10 H10C 109.5 . .
C8 C9 H9A 109.5 . .
C8 C9 H9B 109.5 . .
C8 C9 H9C 109.5 . .
H9A C9 H9B 109.5 . .
H9A C9 H9C 109.5 . .
H9B C9 H9C 109.5 . .
H18A C18 H18B 108.9 . .
C17 C18 H18A 110.8 . .
C17 C18 H18B 110.8 . .
C19 C18 H18A 110.8 . .
C19 C18 H18B 110.8 . .
C19 C18 C17 104.51(15) . .
C15 C14 C13 119.73(15) . .
C15 C14 H14 120.1 . .
C13 C14 H14 120.1 . .
O1 C17 C18 106.48(15) . .
O1 C17 H17A 110.4 . .
O1 C17 H17B 110.4 . .
C18 C17 H17A 110.4 . .
C18 C17 H17B 110.4 . .
H17A C17 H17B 108.6 . .
C20 C19 C18 103.14(16) . .
C20 C19 H19A 111.1 . .
C20 C19 H19B 111.1 . .
C18 C19 H19A 111.1 . .
C18 C19 H19B 111.1 . .
H19A C19 H19B 109.1 . .

loop_
_geom_bond_atom_site_label_1
_geom_bond_atom_site_label_2
_geom_bond_distance
_geom_bond_site_symmetry_2
Na1 N1 2.3643(15) .
Na1 N2 2.3563(15) .
Na1 O1 2.3047(14) .
Na1 C3 3.1071(18) 3_456
Na1 C5 2.8034(18) 3_456
Na1 C6 2.7957(18) 3_456
Na1 C4 2.9313(19) 3_456
Na1 C7 3.0604(18) 3_456
N1 C1 1.303(2) .
N1 C8 1.471(2) .
N2 C11 1.4132(19) .
N2 C2 1.318(2) .
C11 C12 1.400(2) .
C11 C16 1.397(2) .
C2 C1 1.517(2) .
C2 C3 1.431(2) .
C12 H12 0.9500 .
C12 C13 1.391(2) .
C1 C7 1.447(2) .
O1 C20 1.431(2) .
O1 C17 1.441(2) .
C3 Na1 3.1071(18) 3_556
C3 H3 1.0000 .
C3 C4 1.389(2) .
C16 H16 0.9500 .
C16 C15 1.395(2) .
C15 H15 0.9500 .
C15 C14 1.381(3) .
C13 H13 0.9500 .
C13 C14 1.389(2) .
C8 H8 1.0000 .
C8 C10 1.528(2) .
C8 C9 1.522(2) .
C5 Na1 2.8034(18) 3_556
C5 H5 1.0000 .
C5 C6 1.395(3) .
C5 C4 1.389(3) .
C6 Na1 2.7957(18) 3_556
C6 H6 1.0000 .
C6 C7 1.383(2) .
C20 H20A 0.9900 .
C20 H20B 0.9900 .
C20 C19 1.513(3) .
C4 Na1 2.9312(19) 3_556
C4 H4 1.0000 .
C7 Na1 3.0603(17) 3_556
C7 H7 1.0000 .
C10 H10A 0.9800 .
C10 H10B 0.9800 .
C10 H10C 0.9800 .
C9 H9A 0.9800 .
C9 H9B 0.9800 .
C9 H9C 0.9800 .
C18 H18A 0.9900 .
C18 H18B 0.9900 .
C18 C17 1.520(3) .
C18 C19 1.520(3) .
C14 H14 0.9500 .
C17 H17A 0.9900 .
C17 H17B 0.9900 .
C19 H19A 0.9900 .
C19 H19B 0.9900 .

loop_
_geom_torsion_atom_site_label_1
_geom_torsion_atom_site_label_2
_geom_torsion_atom_site_label_3
_geom_torsion_atom_site_label_4
_geom_torsion
_geom_torsion_site_symmetry_1
_geom_torsion_site_symmetry_4
Na1 N1 C1 C2 -1.31(18) . .
Na1 N1 C1 C7 174.41(12) . .
Na1 N1 C8 C10 25.95(17) . .
Na1 N1 C8 C9 -94.58(15) . .
Na1 N2 C11 C12 119.55(14) . .
Na1 N2 C11 C16 -56.82(18) . .
Na1 N2 C2 C1 -16.82(18) . .
Na1 N2 C2 C3 160.06(12) . .
Na1 O1 C20 C19 104.93(16) . .
Na1 O1 C17 C18 -122.86(15) . .
Na1 C3 C4 C5 58.52(18) 3_556 .
Na1 C5 C6 C7 73.93(19) 3_556 .
Na1 C5 C4 C3 -63.80(19) 3_556 .
Na1 C6 C7 C1 72.43(19) 3_556 .
N1 C1 C7 Na1 -133.80(14) . 3_556
N1 C1 C7 C6 165.42(18) . .
N2 C11 C12 C13 -178.46(15) . .
N2 C11 C16 C15 178.18(16) . .
N2 C2 C1 N1 11.7(2) . .
N2 C2 C1 C7 -164.12(14) . .
N2 C2 C3 Na1 119.95(14) . 3_556
N2 C2 C3 C4 178.30(18) . .
C11 N2 C2 C1 172.53(13) . .
C11 N2 C2 C3 -10.6(2) . .
C11 C12 C13 C14 0.8(2) . .
C11 C16 C15 C14 -0.2(3) . .
C2 N2 C11 C12 -69.9(2) . .
C2 N2 C11 C16 113.77(18) . .
C2 C1 C7 Na1 41.65(15) . 3_556
C2 C1 C7 C6 -19.1(3) . .
C2 C3 C4 Na1 -65.01(19) . 3_556
C2 C3 C4 C5 -6.5(3) . .
C12 C11 C16 C15 1.7(2) . .
C12 C13 C14 C15 0.8(3) . .
C1 N1 C8 C10 -153.23(15) . .
C1 N1 C8 C9 86.24(19) . .
C1 C2 C3 Na1 -63.44(14) . 3_556
C1 C2 C3 C4 -5.1(3) . .
O1 C20 C19 C18 36.0(2) . .
C3 C2 C1 N1 -165.11(14) . .
C3 C2 C1 C7 19.1(2) . .
C16 C11 C12 C13 -2.0(2) . .
C16 C15 C14 C13 -1.1(3) . .
C8 N1 C1 C2 177.84(13) . .
C8 N1 C1 C7 -6.4(2) . .
C5 C6 C7 Na1 -68.89(18) . 3_556
C5 C6 C7 C1 3.5(3) . .
C6 C5 C4 Na1 65.01(16) . 3_556
C6 C5 C4 C3 1.2(3) . .
C20 O1 C17 C18 30.0(2) . .
C4 C5 C6 Na1 -67.83(17) . 3_556
C4 C5 C6 C7 6.1(3) . .
C17 O1 C20 C19 -41.4(2) . .
C17 C18 C19 C20 -17.5(2) . .
C19 C18 C17 O1 -6.7(2) . .
